data_1528282
loop_
_publ_author_name
'Abrahams, S.C.'

_publ_section_title
;
 Crystal structure of the transition - metal molybdates and tungstates
 III. Diamagnetic alpha - Zn Mo O4
;
_journal_name_full 'Journal of Chemical Physics'
_journal_page_first 2052
_journal_page_last 2063
_journal_volume 46
_journal_year 1967
_chemical_formula_sum 'Mo O4 Zn'
_chemical_name_systematic 'Zn (Mo O4)'
_space_group_IT_number 2
_symmetry_space_group_name_Hall '-P 1'
_symmetry_space_group_name_H-M 'P -1'
_cell_angle_alpha 103.28
_cell_angle_beta 96.3
_cell_angle_gamma 106.72
_cell_formula_units_Z 6
_cell_length_a 9.625
_cell_length_b 6.965
_cell_length_c 8.373
_cell_volume 513.812
_citation_journal_id_ASTM JCPSA6
_cod_data_source_file Abrahams_JCPSA6_1967_456.cif
_cod_data_source_block Mo1O4Zn1
_cod_original_cell_volume 513.8118
_cod_original_formula_sum 'Mo1 O4 Zn1'
_cod_database_code 1528282

loop_
_symmetry_equiv_pos_as_xyz
x,y,z
-x,-y,-z

loop_
_atom_site_label
_atom_site_type_symbol
_atom_site_fract_x
_atom_site_fract_y
_atom_site_fract_z
_atom_site_occupancy
_atom_site_U_iso_or_equiv
O1 O-2 0.1447 0.9504 0.63 1 0.0
Zn2 Zn+2 0.9886 0.0353 0.1943 1 0.0
Zn1 Zn+2 0.4094 0.7508 0.1946 1 0.0
O7 O-2 0.2513 0.6484 0.9838 1 0.0
O3 O-2 0.183 0.1494 0.3605 1 0.0
O12 O-2 0.4268 0.0596 0.21 1 0.0
O11 O-2 0.5738 0.7532 0.0624 1 0.0
Zn3 Zn+2 0.2138 0.4677 0.387 1 0.0
O4 O-2 0.1509 0.058 0.021 1 0.0
Mo1 Mo+6 0.3409 0.1999 0.1036 1 0.0
O9 O-2 0.0393 0.2664 0.8009 1 0.0
Mo3 Mo+6 0.2559 0.0048 0.4885 1 0.0
O8 O-2 0.5712 0.8414 0.406 1 0.0
O2 O-2 0.2635 0.7637 0.367 1 0.0
O5 O-2 0.2172 0.5212 0.6272 1 0.0
O10 O-2 0.0143 0.3559 0.2315 1 0.0
Mo2 Mo+6 0.1251 0.5208 0.7957 1 0.0
O6 O-2 0.6416 0.5493 0.7668 1 0.0
